data_7217379
loop_
_publ_author_name
'Safin, Damir A.'
'Babashkina, Maria G.'
'Robeyns, Koen'
'Bolte, Michael'
'Garcia, Yann'

_publ_section_title
;
 N-Salicylidene aniline derivatives based on the
 N&#x2032;-thiophosphorylated thiourea scaffold
;
_journal_issue 30
_journal_name_full CrystEngComm
_journal_page_first 7053
_journal_paper_doi 10.1039/C4CE00598H
_journal_volume 16
_journal_year 2014
_chemical_formula_moiety 'C19 H24 Br N4 O3 P S2'
_chemical_formula_sum 'C19 H24 Br N4 O3 P S2'
_chemical_formula_weight 531.42
_chemical_name_systematic
; 
 ? 
;
_space_group_IT_number 2
_symmetry_cell_setting triclinic
_symmetry_space_group_name_Hall '-P 1'
_symmetry_space_group_name_H-M 'P -1'
_atom_sites_solution_hydrogens geom
_atom_sites_solution_primary direct
_atom_sites_solution_secondary difmap
_audit_creation_method SHELXL-97
_cell_angle_alpha 98.558(15)
_cell_angle_beta 108.643(15)
_cell_angle_gamma 97.790(15)
_cell_formula_units_Z 2
_cell_length_a 8.5957(13)
_cell_length_b 11.821(2)
_cell_length_c 12.807(2)
_cell_measurement_reflns_used 2742
_cell_measurement_temperature 150(2)
_cell_measurement_theta_max 25.2389
_cell_measurement_theta_min 1.7110
_cell_volume 1195.8(4)
_computing_structure_refinement 'SHELXL-97 (Sheldrick, 1997)'
_computing_structure_solution 'SHELXS-97 (Sheldrick, 1990)'
_diffrn_ambient_temperature 150(2)
_diffrn_measured_fraction_theta_full 0.933
_diffrn_measured_fraction_theta_max 0.933
_diffrn_measurement_device_type 'MAR345 image plate'
_diffrn_measurement_method '79 images, \D\F 3.0\%'
_diffrn_radiation_monochromator 'Zr filter'
_diffrn_radiation_source 'Rigaku Ultra 18 rotating anode'
_diffrn_radiation_type MoK\a
_diffrn_radiation_wavelength 0.71073
_diffrn_reflns_av_R_equivalents 0.0437
_diffrn_reflns_av_sigmaI/netI 0.0498
_diffrn_reflns_limit_h_max 10
_diffrn_reflns_limit_h_min -10
_diffrn_reflns_limit_k_max 14
_diffrn_reflns_limit_k_min -13
_diffrn_reflns_limit_l_max 15
_diffrn_reflns_limit_l_min -15
_diffrn_reflns_number 8518
_diffrn_reflns_theta_full 25.29
_diffrn_reflns_theta_max 25.29
_diffrn_reflns_theta_min 2.53
_exptl_absorpt_coefficient_mu 1.987
_exptl_absorpt_correction_T_max 1.00000
_exptl_absorpt_correction_T_min 0.70214
_exptl_absorpt_correction_type multi-scan
_exptl_absorpt_process_details
;
CrysAlisPro, Agilent Technologies,
Version 1.171.35.15 (release 03-08-2011 CrysAlis171 .NET)
(compiled Aug  3 2011,13:03:54)
Empirical absorption correction using spherical harmonics,
 implemented in SCALE3 ABSPACK scaling algorithm.
;
_exptl_crystal_colour yellow-orange
_exptl_crystal_density_diffrn 1.476
_exptl_crystal_density_method 'not measured'
_exptl_crystal_description plate
_exptl_crystal_F_000 544
_exptl_crystal_size_max 0.66
_exptl_crystal_size_mid 0.44
_exptl_crystal_size_min 0.03
_refine_diff_density_max 0.685
_refine_diff_density_min -0.448
_refine_diff_density_rms 0.077
_refine_ls_extinction_method none
_refine_ls_goodness_of_fit_ref 1.037
_refine_ls_hydrogen_treatment constr
_refine_ls_matrix_type full
_refine_ls_number_parameters 276
_refine_ls_number_reflns 4077
_refine_ls_number_restraints 0
_refine_ls_restrained_S_all 1.037
_refine_ls_R_factor_all 0.0480
_refine_ls_R_factor_gt 0.0424
_refine_ls_shift/su_max 0.000
_refine_ls_shift/su_mean 0.000
_refine_ls_structure_factor_coef Fsqd
_refine_ls_weighting_details 'calc w=1/[\s^2^(Fo^2^)+(0.0562P)^2^+1.0846P] where P=(Fo^2^+2Fc^2^)/3'
_refine_ls_weighting_scheme calc
_refine_ls_wR_factor_gt 0.1101
_refine_ls_wR_factor_ref 0.1141
_reflns_number_gt 3618
_reflns_number_total 4077
_reflns_threshold_expression >2sigma(I)
_cod_data_source_file c4ce00598h2.cif
_cod_data_source_block 4
_cod_database_code 7217379

loop_
_symmetry_equiv_pos_as_xyz
'x, y, z'
'-x, -y, -z'

loop_
_atom_site_label
_atom_site_type_symbol
_atom_site_fract_x
_atom_site_fract_y
_atom_site_fract_z
_atom_site_U_iso_or_equiv
_atom_site_adp_type
_atom_site_occupancy
_atom_site_symmetry_multiplicity
_atom_site_calc_flag
_atom_site_refinement_flags
Br1 Br -0.55991(5) 0.85434(3) 0.45156(4) 0.04739(15) Uani 1 1 d .
C25 C -0.5145(4) 0.7049(3) 0.4098(3) 0.0320(7) Uani 1 1 d .
C24 C -0.6059(4) 0.6370(3) 0.3039(3) 0.0375(8) Uani 1 1 d .
H24 H -0.6904 0.6653 0.2522 0.045 Uiso 1 1 calc R
C23 C -0.5733(4) 0.5284(3) 0.2743(3) 0.0369(8) Uani 1 1 d .
H23 H -0.6366 0.4814 0.2022 0.044 Uiso 1 1 calc R
C22 C -0.4483(4) 0.4865(3) 0.3491(2) 0.0294(7) Uani 1 1 d .
C21 C -0.3532(4) 0.5570(3) 0.4561(2) 0.0241(6) Uani 1 1 d .
C26 C -0.3906(4) 0.6658(3) 0.4851(3) 0.0278(7) Uani 1 1 d .
H26 H -0.3301 0.7132 0.5575 0.033 Uiso 1 1 calc R
O3 O -0.4203(3) 0.3807(2) 0.31629(18) 0.0354(5) Uani 1 1 d .
H3 H -0.3442 0.3649 0.3689 0.053 Uiso 1 1 calc R
C8 C -0.2185(4) 0.5187(3) 0.5353(2) 0.0261(6) Uani 1 1 d .
H8 H -0.1580 0.5675 0.6070 0.031 Uiso 1 1 calc R
N3 N -0.1797(3) 0.4190(2) 0.50971(19) 0.0246(5) Uani 1 1 d .
C13 C -0.0487(4) 0.3821(3) 0.5856(2) 0.0232(6) Uani 1 1 d .
C14 C -0.0265(4) 0.2694(3) 0.5558(2) 0.0281(7) Uani 1 1 d .
H14 H -0.0972 0.2206 0.4862 0.034 Uiso 1 1 calc R
C15 C 0.1003(4) 0.2290(3) 0.6290(3) 0.0296(7) Uani 1 1 d .
H15 H 0.1160 0.1515 0.6108 0.036 Uiso 1 1 calc R
C16 C 0.2033(4) 0.3017(3) 0.7283(2) 0.0260(6) Uani 1 1 d .
H16 H 0.2911 0.2759 0.7799 0.031 Uiso 1 1 calc R
C11 C 0.1748(4) 0.4148(2) 0.7509(2) 0.0195(6) Uani 1 1 d .
N12 N 0.0513(3) 0.4544(2) 0.68256(19) 0.0216(5) Uani 1 1 d .
N2 N 0.2832(3) 0.4882(2) 0.85122(19) 0.0226(5) Uani 1 1 d .
H2N H 0.3562 0.4542 0.8945 0.027 Uiso 1 1 calc R
C1 C 0.2956(4) 0.6030(2) 0.8935(2) 0.0221(6) Uani 1 1 d .
S2 S 0.44106(11) 0.66586(7) 1.01889(6) 0.0342(2) Uani 1 1 d .
N1 N 0.1856(3) 0.6595(2) 0.83051(19) 0.0221(5) Uani 1 1 d .
H1N H 0.1172 0.6176 0.7652 0.027 Uiso 1 1 calc R
P1 P 0.16054(9) 0.79882(6) 0.85902(6) 0.02011(18) Uani 1 1 d .
S1 S -0.01969(10) 0.81971(7) 0.73216(6) 0.0296(2) Uani 1 1 d .
O2 O 0.3334(3) 0.88041(17) 0.89099(16) 0.0238(4) Uani 1 1 d .
C5 C 0.4079(4) 0.9028(3) 0.8053(3) 0.0303(7) Uani 1 1 d .
H5 H 0.3461 0.8448 0.7335 0.036 Uiso 1 1 calc R
C7 C 0.3880(6) 1.0237(3) 0.7867(4) 0.0502(10) Uani 1 1 d .
H7A H 0.2688 1.0269 0.7591 0.075 Uiso 1 1 calc R
H7B H 0.4380 1.0426 0.7310 0.075 Uiso 1 1 calc R
H7C H 0.4444 1.0801 0.8579 0.075 Uiso 1 1 calc R
C6 C 0.5844(5) 0.8870(3) 0.8496(3) 0.0448(9) Uani 1 1 d .
H6B H 0.6453 0.9446 0.9195 0.067 Uiso 1 1 calc R
H6C H 0.6379 0.8977 0.7938 0.067 Uiso 1 1 calc R
H6A H 0.5862 0.8082 0.8648 0.067 Uiso 1 1 calc R
O1 O 0.1403(3) 0.82026(18) 0.97729(16) 0.0257(4) Uani 1 1 d .
C2 C -0.0192(4) 0.7865(3) 0.9929(3) 0.0336(7) Uani 1 1 d .
H2 H -0.1122 0.7988 0.9275 0.040 Uiso 1 1 calc R
C4 C -0.0095(7) 0.8671(4) 1.0980(4) 0.0645(14) Uani 1 1 d .
H4B H 0.0767 0.8516 1.1629 0.097 Uiso 1 1 calc R
H4C H -0.1180 0.8541 1.1086 0.097 Uiso 1 1 calc R
H4A H 0.0192 0.9482 1.0913 0.097 Uiso 1 1 calc R
C3 C -0.0454(6) 0.6608(3) 1.0005(4) 0.0525(10) Uani 1 1 d .
H3A H -0.0491 0.6125 0.9302 0.079 Uiso 1 1 calc R
H3B H -0.1513 0.6391 1.0128 0.079 Uiso 1 1 calc R
H3C H 0.0471 0.6483 1.0634 0.079 Uiso 1 1 calc R

loop_
_atom_site_aniso_label
_atom_site_aniso_U_11
_atom_site_aniso_U_22
_atom_site_aniso_U_33
_atom_site_aniso_U_23
_atom_site_aniso_U_13
_atom_site_aniso_U_12
Br1 0.0397(3) 0.0429(2) 0.0671(3) 0.01737(19) 0.0222(2) 0.01731(17)
C25 0.0268(17) 0.0374(18) 0.0374(17) 0.0134(14) 0.0152(14) 0.0081(14)
C24 0.0275(18) 0.056(2) 0.0334(17) 0.0192(16) 0.0104(14) 0.0112(16)
C23 0.0272(18) 0.059(2) 0.0204(15) 0.0065(15) 0.0046(13) 0.0057(16)
C22 0.0280(17) 0.0379(18) 0.0204(14) 0.0038(13) 0.0095(12) -0.0001(14)
C21 0.0235(16) 0.0287(15) 0.0189(13) 0.0058(12) 0.0073(12) 0.0004(12)
C26 0.0242(16) 0.0321(17) 0.0249(15) 0.0046(13) 0.0077(12) 0.0008(13)
O3 0.0366(14) 0.0391(13) 0.0216(11) -0.0029(9) 0.0044(9) 0.0016(11)
C8 0.0265(16) 0.0290(16) 0.0189(14) 0.0029(12) 0.0071(12) -0.0031(13)
N3 0.0281(14) 0.0226(13) 0.0200(12) 0.0022(10) 0.0075(10) -0.0015(10)
C13 0.0275(16) 0.0237(15) 0.0177(13) 0.0038(11) 0.0091(12) -0.0004(12)
C14 0.0332(17) 0.0225(15) 0.0228(14) -0.0007(12) 0.0075(13) -0.0018(13)
C15 0.0388(19) 0.0170(14) 0.0299(16) 0.0015(12) 0.0095(14) 0.0045(13)
C16 0.0335(18) 0.0200(14) 0.0248(14) 0.0059(12) 0.0099(13) 0.0055(12)
C11 0.0245(15) 0.0162(13) 0.0177(13) 0.0039(11) 0.0081(11) 0.0013(11)
N12 0.0260(13) 0.0188(12) 0.0190(11) 0.0039(9) 0.0082(10) 0.0006(10)
N2 0.0285(14) 0.0203(12) 0.0176(11) 0.0044(9) 0.0048(10) 0.0078(10)
C1 0.0272(16) 0.0186(14) 0.0208(13) 0.0046(11) 0.0085(12) 0.0045(12)
S2 0.0418(5) 0.0234(4) 0.0236(4) -0.0017(3) -0.0066(3) 0.0122(3)
N1 0.0246(13) 0.0190(12) 0.0186(11) 0.0006(9) 0.0025(10) 0.0063(10)
P1 0.0223(4) 0.0176(4) 0.0183(3) 0.0013(3) 0.0048(3) 0.0050(3)
S1 0.0297(4) 0.0269(4) 0.0254(4) 0.0022(3) -0.0001(3) 0.0101(3)
O2 0.0264(11) 0.0208(10) 0.0207(10) 0.0009(8) 0.0061(8) 0.0017(8)
C5 0.0337(18) 0.0282(16) 0.0298(16) -0.0004(13) 0.0163(14) 0.0021(13)
C7 0.069(3) 0.035(2) 0.061(2) 0.0228(18) 0.036(2) 0.0114(18)
C6 0.034(2) 0.042(2) 0.057(2) -0.0042(18) 0.0212(18) 0.0019(16)
O1 0.0280(11) 0.0250(11) 0.0217(10) -0.0010(8) 0.0082(8) 0.0044(9)
C2 0.0332(18) 0.0413(19) 0.0336(17) 0.0104(15) 0.0189(14) 0.0102(15)
C4 0.090(4) 0.051(3) 0.072(3) -0.002(2) 0.062(3) 0.008(2)
C3 0.059(3) 0.042(2) 0.056(2) 0.0054(18) 0.030(2) -0.0053(19)

loop_
_atom_type_symbol
_atom_type_description
_atom_type_scat_dispersion_real
_atom_type_scat_dispersion_imag
_atom_type_scat_source
C C 0.0033 0.0016 'International Tables Vol C Tables 4.2.6.8 and 6.1.1.4'
H H 0.0000 0.0000 'International Tables Vol C Tables 4.2.6.8 and 6.1.1.4'
N N 0.0061 0.0033 'International Tables Vol C Tables 4.2.6.8 and 6.1.1.4'
O O 0.0106 0.0060 'International Tables Vol C Tables 4.2.6.8 and 6.1.1.4'
P P 0.1023 0.0942 'International Tables Vol C Tables 4.2.6.8 and 6.1.1.4'
S S 0.1246 0.1234 'International Tables Vol C Tables 4.2.6.8 and 6.1.1.4'
Br Br -0.2901 2.4595 'International Tables Vol C Tables 4.2.6.8 and 6.1.1.4'

loop_
_geom_angle_atom_site_label_1
_geom_angle_atom_site_label_2
_geom_angle_atom_site_label_3
_geom_angle
C26 C25 C24 121.0(3)
C26 C25 Br1 119.3(3)
C24 C25 Br1 119.7(3)
C23 C24 C25 119.5(3)
C23 C24 H24 120.2
C25 C24 H24 120.2
C24 C23 C22 120.7(3)
C24 C23 H23 119.6
C22 C23 H23 119.6
O3 C22 C23 118.6(3)
O3 C22 C21 121.8(3)
C23 C22 C21 119.6(3)
C26 C21 C22 118.7(3)
C26 C21 C8 119.7(3)
C22 C21 C8 121.6(3)
C25 C26 C21 120.5(3)
C25 C26 H26 119.8
C21 C26 H26 119.8
C22 O3 H3 109.5
N3 C8 C21 120.9(3)
N3 C8 H8 119.6
C21 C8 H8 119.6
C8 N3 C13 121.1(2)
N12 C13 C14 122.1(3)
N12 C13 N3 120.8(3)
C14 C13 N3 117.1(3)
C15 C14 C13 119.0(3)
C15 C14 H14 120.5
C13 C14 H14 120.5
C16 C15 C14 119.6(3)
C16 C15 H15 120.2
C14 C15 H15 120.2
C15 C16 C11 117.8(3)
C15 C16 H16 121.1
C11 C16 H16 121.1
N12 C11 C16 123.4(3)
N12 C11 N2 119.7(2)
C16 C11 N2 116.9(3)
C11 N12 C13 118.1(2)
C1 N2 C11 131.2(3)
C1 N2 H2N 114.4
C11 N2 H2N 114.4
N1 C1 N2 116.9(3)
N1 C1 S2 123.8(2)
N2 C1 S2 119.3(2)
C1 N1 P1 129.5(2)
C1 N1 H1N 115.3
P1 N1 H1N 115.3
O2 P1 O1 98.33(11)
O2 P1 N1 108.11(12)
O1 P1 N1 107.44(12)
O2 P1 S1 117.54(9)
O1 P1 S1 117.70(9)
N1 P1 S1 107.02(9)
C5 O2 P1 121.58(18)
O2 C5 C6 106.5(3)
O2 C5 C7 106.9(3)
C6 C5 C7 114.8(3)
O2 C5 H5 109.5
C6 C5 H5 109.5
C7 C5 H5 109.5
C5 C7 H7A 109.5
C5 C7 H7B 109.5
H7A C7 H7B 109.5
C5 C7 H7C 109.5
H7A C7 H7C 109.5
H7B C7 H7C 109.5
C5 C6 H6B 109.5
C5 C6 H6C 109.5
H6B C6 H6C 109.5
C5 C6 H6A 109.5
H6B C6 H6A 109.5
H6C C6 H6A 109.5
C2 O1 P1 122.70(19)
O1 C2 C3 109.8(3)
O1 C2 C4 105.7(3)
C3 C2 C4 113.0(3)
O1 C2 H2 109.4
C3 C2 H2 109.4
C4 C2 H2 109.4
C2 C4 H4B 109.5
C2 C4 H4C 109.5
H4B C4 H4C 109.5
C2 C4 H4A 109.5
H4B C4 H4A 109.5
H4C C4 H4A 109.5
C2 C3 H3A 109.5
C2 C3 H3B 109.5
H3A C3 H3B 109.5
C2 C3 H3C 109.5
H3A C3 H3C 109.5
H3B C3 H3C 109.5

loop_
_geom_bond_atom_site_label_1
_geom_bond_atom_site_label_2
_geom_bond_distance
Br1 C25 1.897(3)
C25 C26 1.374(5)
C25 C24 1.388(5)
C24 C23 1.374(5)
C24 H24 0.9500
C23 C22 1.394(5)
C23 H23 0.9500
C22 O3 1.338(4)
C22 C21 1.414(4)
C21 C26 1.394(4)
C21 C8 1.450(4)
C26 H26 0.9500
O3 H3 0.8400
C8 N3 1.291(4)
C8 H8 0.9500
N3 C13 1.401(4)
C13 N12 1.346(4)
C13 C14 1.387(4)
C14 C15 1.384(5)
C14 H14 0.9500
C15 C16 1.374(4)
C15 H15 0.9500
C16 C11 1.397(4)
C16 H16 0.9500
C11 N12 1.332(4)
C11 N2 1.398(4)
N2 C1 1.362(4)
N2 H2N 0.8800
C1 N1 1.355(4)
C1 S2 1.674(3)
N1 P1 1.690(2)
N1 H1N 0.8800
P1 O2 1.553(2)
P1 O1 1.567(2)
P1 S1 1.9273(11)
O2 C5 1.475(4)
C5 C6 1.489(5)
C5 C7 1.506(5)
C5 H5 1.0000
C7 H7A 0.9800
C7 H7B 0.9800
C7 H7C 0.9800
C6 H6B 0.9800
C6 H6C 0.9800
C6 H6A 0.9800
O1 C2 1.459(4)
C2 C3 1.496(5)
C2 C4 1.501(5)
C2 H2 1.0000
C4 H4B 0.9800
C4 H4C 0.9800
C4 H4A 0.9800
C3 H3A 0.9800
C3 H3B 0.9800
C3 H3C 0.9800

loop_
_geom_torsion_atom_site_label_1
_geom_torsion_atom_site_label_2
_geom_torsion_atom_site_label_3
_geom_torsion_atom_site_label_4
_geom_torsion
C26 C25 C24 C23 0.7(5)
Br1 C25 C24 C23 -179.5(2)
C25 C24 C23 C22 -0.7(5)
C24 C23 C22 O3 -179.6(3)
C24 C23 C22 C21 -0.5(5)
O3 C22 C21 C26 -179.2(3)
C23 C22 C21 C26 1.8(4)
O3 C22 C21 C8 1.0(4)
C23 C22 C21 C8 -178.1(3)
C24 C25 C26 C21 0.6(5)
Br1 C25 C26 C21 -179.2(2)
C22 C21 C26 C25 -1.8(4)
C8 C21 C26 C25 178.0(3)
C26 C21 C8 N3 -178.9(3)
C22 C21 C8 N3 1.0(4)
C21 C8 N3 C13 179.4(2)
C8 N3 C13 N12 -7.0(4)
C8 N3 C13 C14 173.7(3)
N12 C13 C14 C15 1.4(4)
N3 C13 C14 C15 -179.3(3)
C13 C14 C15 C16 -1.3(5)
C14 C15 C16 C11 -0.1(4)
C15 C16 C11 N12 1.5(4)
C15 C16 C11 N2 -178.7(3)
C16 C11 N12 C13 -1.4(4)
N2 C11 N12 C13 178.7(2)
C14 C13 N12 C11 0.0(4)
N3 C13 N12 C11 -179.3(2)
N12 C11 N2 C1 -4.8(4)
C16 C11 N2 C1 175.3(3)
C11 N2 C1 N1 0.3(4)
C11 N2 C1 S2 179.6(2)
N2 C1 N1 P1 177.4(2)
S2 C1 N1 P1 -1.8(4)
C1 N1 P1 O2 52.7(3)
C1 N1 P1 O1 -52.5(3)
C1 N1 P1 S1 -179.8(2)
O1 P1 O2 C5 -174.0(2)
N1 P1 O2 C5 74.5(2)
S1 P1 O2 C5 -46.7(2)
P1 O2 C5 C6 -132.0(2)
P1 O2 C5 C7 104.9(3)
O2 P1 O1 C2 165.1(2)
N1 P1 O1 C2 -82.8(2)
S1 P1 O1 C2 37.9(2)
P1 O1 C2 C3 83.8(3)
P1 O1 C2 C4 -154.0(3)

_cod_duplicate_entry 7216249
